data_2013214
loop_
_publ_author_name
'Swastik Mondal'
'Monika Mukherjee'
'Arnab Roy'
'Debabrata Mukherjee'

_publ_section_title
;Dimethyl
 6-methoxy-4a\b-methyl-9-oxo-1,2,3,4,4a,9,10,10a\b-octahydrophenanthrene-1,1-dicarboxylate
;
_journal_issue 3
_journal_name_full 'Acta Crystallographica Section C'
_journal_page_first o132
_journal_page_last o134
_journal_paper_doi 10.1107/S0108270103002452
_journal_volume 59
_journal_year 2003
_chemical_formula_iupac 'C20 H24 O6'
_chemical_formula_moiety 'C20 H24 O6'
_chemical_formula_sum 'C20 H24 O6'
_chemical_formula_weight 360.39
_chemical_melting_point 431
_chemical_name_systematic
;
Dimethyl 4a\b-methyl-6-methoxy-9-oxo-1,2,3,4,4a,9,10,10a\b-
octahydrophenanthrene-1,1-dicarboxylate
;
_space_group_IT_number 19
_symmetry_cell_setting orthorhombic
_symmetry_space_group_name_Hall 'P 2ac 2ab'
_symmetry_space_group_name_H-M 'P 21 21 21'
_atom_sites_solution_hydrogens geom
_atom_sites_solution_primary direct
_atom_sites_solution_secondary difmap
_audit_creation_method SHELXL-97
_cell_angle_alpha 90.00
_cell_angle_beta 90.00
_cell_angle_gamma 90.00
_cell_formula_units_Z 4
_cell_length_a 9.491(4)
_cell_length_b 13.541(5)
_cell_length_c 14.051(6)
_cell_measurement_reflns_used 4990
_cell_measurement_temperature 293(2)
_cell_measurement_theta_max 24.93
_cell_measurement_theta_min 2.41
_cell_volume 1805.8(13)
_computing_cell_refinement SMART
_computing_data_collection ' SMART (Bruker, 1998)'
_computing_data_reduction 'SAINT (Bruker, 1998)'
_computing_molecular_graphics 'WinGX (Farrugia, 1999) and CAMERON (Watkin et al., 1996)'
_computing_publication_material 'SHELXL97 and PARST (Nardelli, 1995)'
_computing_structure_refinement 'SHELXL97 (Sheldrick, 1997)'
_computing_structure_solution 'SHELXS97 (Sheldrick, 1997)'
_diffrn_ambient_temperature 293(2)
_diffrn_measured_fraction_theta_full 0.999
_diffrn_measured_fraction_theta_max 0.999
_diffrn_measurement_device_type 'Bruker SMART CCD area-detector'
_diffrn_measurement_method '\f and \w'
_diffrn_radiation_monochromator graphite
_diffrn_radiation_source 'fine-focus sealed tube'
_diffrn_radiation_type MoK\a
_diffrn_radiation_wavelength 0.71073
_diffrn_reflns_av_R_equivalents 0.0164
_diffrn_reflns_av_sigmaI/netI 0.0104
_diffrn_reflns_limit_h_max 11
_diffrn_reflns_limit_h_min -11
_diffrn_reflns_limit_k_max 16
_diffrn_reflns_limit_k_min -16
_diffrn_reflns_limit_l_max 17
_diffrn_reflns_limit_l_min -17
_diffrn_reflns_number 14200
_diffrn_reflns_theta_full 26.03
_diffrn_reflns_theta_max 26.03
_diffrn_reflns_theta_min 2.09
_diffrn_standards_decay_% none
_diffrn_standards_number 0
_exptl_absorpt_coefficient_mu 0.097
_exptl_absorpt_correction_type none
_exptl_crystal_colour colourless
_exptl_crystal_density_diffrn 1.326
_exptl_crystal_density_meas ?
_exptl_crystal_density_method 'not measured'
_exptl_crystal_description Block
_exptl_crystal_F_000 768
_exptl_crystal_size_max 0.40
_exptl_crystal_size_mid 0.30
_exptl_crystal_size_min 0.25
_refine_diff_density_max 0.308
_refine_diff_density_min -0.148
_refine_ls_extinction_method none
_refine_ls_goodness_of_fit_ref 1.098
_refine_ls_hydrogen_treatment constr
_refine_ls_matrix_type full
_refine_ls_number_parameters 239
_refine_ls_number_reflns 2041
_refine_ls_number_restraints 0
_refine_ls_restrained_S_all 1.098
_refine_ls_R_factor_all 0.0369
_refine_ls_R_factor_gt 0.0345
_refine_ls_shift/su_max 0.024
_refine_ls_shift/su_mean 0.001
_refine_ls_structure_factor_coef Fsqd
_refine_ls_weighting_details 'calc w = 1/[\s^2^(Fo^2^)+(0.0633P)^2^+0.1483P] where P = (Fo^2^+2Fc^2^)/3'
_refine_ls_weighting_scheme calc
_refine_ls_wR_factor_gt 0.0932
_refine_ls_wR_factor_ref 0.0955
_reflns_number_gt 1913
_reflns_number_total 2041
_reflns_threshold_expression I>2\s(I)
_cod_data_source_file sk1615.cif
_cod_data_source_block II
_cod_depositor_comments
;
The following automatic conversions were performed:

'_exptl_crystal_density_meas' value 'not measured' was changed to '?'
- the value is perceived as not measured.

Automatic conversion script
Id: cif_fix_values 3008 2015-01-20 13:52:24Z robertas 
;
_cod_original_cell_volume 1805.8(12)
_cod_database_code 2013214
_cod_database_fobs_code 2013214

loop_
_symmetry_equiv_pos_as_xyz
'x, y, z'
'-x+1/2, -y, z+1/2'
'-x, y+1/2, -z+1/2'
'x+1/2, -y+1/2, -z'

loop_
_atom_site_label
_atom_site_fract_x
_atom_site_fract_y
_atom_site_fract_z
_atom_site_U_iso_or_equiv
_atom_site_adp_type
_atom_site_calc_flag
_atom_site_refinement_flags
_atom_site_occupancy
_atom_site_disorder_assembly
_atom_site_disorder_group
_atom_site_type_symbol
O1 0.7636(2) 0.93442(12) 0.62722(13) 0.0630(5) Uani d . 1 . . O
O2 0.66719(17) 0.36410(11) 0.89782(11) 0.0527(4) Uani d . 1 . . O
O3 0.87678(17) 0.36779(11) 0.82597(13) 0.0560(4) Uani d . 1 . . O
O4 0.92799(17) 0.58559(13) 0.72734(13) 0.0629(5) Uani d . 1 . . O
O5 0.89428(15) 0.57374(11) 0.88402(11) 0.0489(4) Uani d . 1 . . O
O6 0.7192(2) 0.71233(12) 1.01841(11) 0.0663(5) Uani d . 1 . . O
C1 0.7231(2) 0.49742(14) 0.78803(13) 0.0377(4) Uani d . 1 . . C
C2 0.6967(3) 0.46354(15) 0.68437(15) 0.0505(5) Uani d . 1 . . C
H2A 0.7832 0.4362 0.6587 0.061 Uiso calc . 1 . . H
H2B 0.6264 0.4116 0.6844 0.061 Uiso calc . 1 . . H
C3 0.6474(3) 0.54649(17) 0.62057(15) 0.0540(6) Uani d . 1 . . C
H3A 0.6275 0.5207 0.5576 0.065 Uiso calc . 1 . . H
H3B 0.7215 0.5955 0.6147 0.065 Uiso calc . 1 . . H
C4 0.5164(2) 0.59446(15) 0.66056(15) 0.0488(5) Uani d . 1 . . C
H4A 0.4408 0.5463 0.6609 0.059 Uiso calc . 1 . . H
H4B 0.4884 0.6480 0.6188 0.059 Uiso calc . 1 . . H
C4A 0.53461(18) 0.63541(14) 0.76175(14) 0.0381(4) Uani d . 1 . . C
C4B 0.63235(19) 0.72474(13) 0.76823(13) 0.0364(4) Uani d . 1 . . C
C5 0.6540(2) 0.78668(15) 0.69113(14) 0.0415(4) Uani d . 1 . . C
H5 0.6131 0.7716 0.6328 0.050 Uiso calc . 1 . . H
C6 0.7362(2) 0.87093(15) 0.69994(17) 0.0477(5) Uani d . 1 . . C
C7 0.7970(3) 0.89506(16) 0.78679(19) 0.0546(5) Uani d . 1 . . C
H7 0.8521 0.9516 0.7927 0.065 Uiso calc . 1 . . H
C8 0.7752(2) 0.83510(16) 0.86315(16) 0.0514(5) Uani d . 1 . . C
H8 0.8156 0.8513 0.9214 0.062 Uiso calc . 1 . . H
C8A 0.6933(2) 0.74956(14) 0.85579(14) 0.0409(4) Uani d . 1 . . C
C9 0.6768(2) 0.68642(15) 0.94085(14) 0.0458(5) Uani d . 1 . . C
C10 0.6035(2) 0.58838(15) 0.92941(14) 0.0435(4) Uani d . 1 . . C
H10A 0.5097 0.5937 0.9564 0.052 Uiso calc . 1 . . H
H10B 0.6544 0.5393 0.9661 0.052 Uiso calc . 1 . . H
C10A 0.5902(2) 0.55137(14) 0.82712(13) 0.0362(4) Uani d . 1 . . C
C11 0.3881(2) 0.66906(18) 0.79588(19) 0.0541(5) Uani d . 1 . . C
H11A 0.3971 0.7031 0.8555 0.081 Uiso calc R 1 . . H
H11B 0.3284 0.6124 0.8039 0.081 Uiso calc R 1 . . H
H11C 0.3474 0.7126 0.7495 0.081 Uiso calc R 1 . . H
C12 0.7158(4) 0.9088(2) 0.53487(19) 0.0725(8) Uani d . 1 . . C
H12A 0.7545 0.8460 0.5170 0.109 Uiso calc R 1 . . H
H12B 0.7457 0.9582 0.4902 0.109 Uiso calc R 1 . . H
H12C 0.6148 0.9049 0.5349 0.109 Uiso calc R 1 . . H
C13 0.7491(2) 0.40323(14) 0.84554(14) 0.0402(4) Uani d . 1 . . C
C14 0.9186(3) 0.27936(18) 0.8753(2) 0.0665(7) Uani d . 1 . . C
H14A 0.9128 0.2901 0.9427 0.100 Uiso calc R 1 . . H
H14B 1.0137 0.2629 0.8583 0.100 Uiso calc R 1 . . H
H14C 0.8571 0.2261 0.8577 0.100 Uiso calc R 1 . . H
C15 0.8599(2) 0.55814(14) 0.79327(16) 0.0424(5) Uani d . 1 . . C
C16 1.0188(2) 0.63208(18) 0.9029(2) 0.0679(7) Uani d . 1 . . C
H16A 1.0991 0.6011 0.8741 0.102 Uiso calc R 1 . . H
H16B 1.0331 0.6368 0.9704 0.102 Uiso calc R 1 . . H
H16C 1.0067 0.6970 0.8768 0.102 Uiso calc R 1 . . H
H1 0.5111 0.5011 0.8268 0.050 Uiso d . 1 . . H

loop_
_atom_site_aniso_label
_atom_site_aniso_U_11
_atom_site_aniso_U_22
_atom_site_aniso_U_33
_atom_site_aniso_U_12
_atom_site_aniso_U_13
_atom_site_aniso_U_23
O1 0.0758(11) 0.0457(8) 0.0676(10) -0.0134(8) 0.0124(9) 0.0061(8)
O2 0.0542(9) 0.0442(7) 0.0598(9) -0.0038(7) 0.0077(7) 0.0101(7)
O3 0.0532(9) 0.0384(7) 0.0765(10) 0.0099(7) 0.0132(8) 0.0069(8)
O4 0.0553(9) 0.0580(9) 0.0755(11) -0.0080(8) 0.0209(8) 0.0100(9)
O5 0.0397(7) 0.0449(8) 0.0619(9) -0.0033(7) -0.0028(7) -0.0077(7)
O6 0.0979(13) 0.0566(9) 0.0445(8) 0.0124(10) -0.0164(9) -0.0134(7)
C1 0.0425(10) 0.0316(8) 0.0390(9) -0.0003(8) 0.0054(8) -0.0057(7)
C2 0.0690(13) 0.0399(10) 0.0428(11) -0.0024(10) 0.0058(10) -0.0096(9)
C3 0.0780(15) 0.0490(11) 0.0352(9) -0.0099(12) -0.0001(10) -0.0050(9)
C4 0.0565(12) 0.0445(10) 0.0453(10) -0.0141(10) -0.0129(9) 0.0031(9)
C4A 0.0343(9) 0.0378(9) 0.0421(9) -0.0026(8) -0.0018(7) 0.0037(8)
C4B 0.0330(8) 0.0338(8) 0.0423(9) 0.0035(7) 0.0007(7) -0.0035(8)
C5 0.0409(9) 0.0384(9) 0.0451(10) 0.0003(8) 0.0022(8) -0.0022(8)
C6 0.0449(11) 0.0348(10) 0.0633(12) -0.0003(8) 0.0096(10) -0.0006(9)
C7 0.0508(11) 0.0368(10) 0.0760(15) -0.0055(9) -0.0033(11) -0.0100(10)
C8 0.0541(11) 0.0410(10) 0.0590(12) 0.0034(10) -0.0106(10) -0.0156(9)
C8A 0.0416(9) 0.0354(9) 0.0456(10) 0.0071(8) -0.0017(8) -0.0088(8)
C9 0.0541(11) 0.0454(10) 0.0380(9) 0.0150(9) -0.0018(9) -0.0099(9)
C10 0.0479(10) 0.0449(10) 0.0376(9) 0.0097(9) 0.0063(8) -0.0007(9)
C10A 0.0365(9) 0.0361(9) 0.0358(9) -0.0013(7) 0.0019(7) 0.0006(7)
C11 0.0369(10) 0.0529(12) 0.0725(14) 0.0020(9) -0.0005(10) 0.0110(11)
C12 0.0918(19) 0.0611(15) 0.0644(15) -0.0108(15) 0.0189(14) 0.0125(13)
C13 0.0454(10) 0.0329(9) 0.0424(10) -0.0017(8) 0.0017(9) -0.0064(8)
C14 0.0644(14) 0.0438(12) 0.0912(18) 0.0111(11) -0.0002(15) 0.0080(13)
C15 0.0412(10) 0.0309(9) 0.0551(11) 0.0044(8) 0.0086(9) -0.0022(8)
C16 0.0444(11) 0.0521(12) 0.107(2) -0.0047(11) -0.0150(13) -0.0121(14)

loop_
_atom_type_symbol
_atom_type_description
_atom_type_scat_dispersion_real
_atom_type_scat_dispersion_imag
_atom_type_scat_source
C C 0.0033 0.0000 'International Tables Vol C Tables 4.2.6.8 and 6.1.1.4'
H H 0.0000 0.0000 'International Tables Vol C Tables 4.2.6.8 and 6.1.1.4'
O O 0.0106 0.0000 'International Tables Vol C Tables 4.2.6.8 and 6.1.1.4'

loop_
_geom_angle_atom_site_label_1
_geom_angle_atom_site_label_2
_geom_angle_atom_site_label_3
_geom_angle
_geom_angle_publ_flag
C6 O1 C12 118.11(18) n
C13 O3 C14 116.83(18) n
C15 O5 C16 117.5(2) n
C13 C1 C15 106.50(16) n
C13 C1 C2 106.02(15) n
C15 C1 C2 109.88(17) n
C13 C1 C10A 109.59(15) n
C15 C1 C10A 114.58(15) n
C2 C1 C10A 109.87(17) y
C3 C2 C1 112.83(16) n
C3 C2 H2A 109.0 n
C1 C2 H2A 109.0 n
C3 C2 H2B 109.0 n
C1 C2 H2B 109.0 n
H2A C2 H2B 107.8 n
C2 C3 C4 110.72(18) n
C2 C3 H3A 109.5 n
C4 C3 H3A 109.5 n
C2 C3 H3B 109.5 n
C4 C3 H3B 109.5 n
H3A C3 H3B 108.1 n
C3 C4 C4A 114.00(17) n
C3 C4 H4A 108.8 n
C4A C4 H4A 108.8 n
C3 C4 H4B 108.8 n
C4A C4 H4B 108.8 n
H4A C4 H4B 107.6 n
C4B C4A C4 114.18(15) n
C4B C4A C11 107.20(16) n
C4 C4A C11 107.06(17) n
C4B C4A C10A 109.79(15) y
C4 C4A C10A 108.71(15) y
C11 C4A C10A 109.81(17) n
C5 C4B C8A 118.70(17) n
C5 C4B C4A 121.54(17) n
C8A C4B C4A 119.58(17) n
C4B C5 C6 120.76(19) n
C4B C5 H5 119.6 n
C6 C5 H5 119.6 n
O1 C6 C5 124.1(2) n
O1 C6 C7 115.56(19) n
C5 C6 C7 120.4(2) n
C8 C7 C6 119.27(19) n
C8 C7 H7 120.4 n
C6 C7 H7 120.4 n
C7 C8 C8A 121.3(2) n
C7 C8 H8 119.3 n
C8A C8 H8 119.3 n
C8 C8A C4B 119.56(19) n
C8 C8A C9 118.57(18) n
C4B C8A C9 121.85(18) n
O6 C9 C8A 121.6(2) y
O6 C9 C10 120.2(2) y
C8A C9 C10 118.17(17) y
C9 C10 C10A 115.30(16) n
C9 C10 H10A 108.4 n
C10A C10 H10A 108.4 n
C9 C10 H10B 108.4 n
C10A C10 H10B 108.4 n
H10A C10 H10B 107.5 n
C10 C10A C4A 110.10(15) y
C10 C10A C1 114.76(16) n
C4A C10A C1 114.18(15) y
C10 C10A H1 106.6 n
C4A C10A H1 103.8 n
C1 C10A H1 106.5 n
C4A C11 H11A 109.5 n
C4A C11 H11B 109.5 n
H11A C11 H11B 109.5 n
C4A C11 H11C 109.5 n
H11A C11 H11C 109.5 n
H11B C11 H11C 109.5 n
O1 C12 H12A 109.5 n
O1 C12 H12B 109.5 n
H12A C12 H12B 109.5 n
O1 C12 H12C 109.5 n
H12A C12 H12C 109.5 n
H12B C12 H12C 109.5 n
O2 C13 O3 124.03(19) n
O2 C13 C1 126.15(18) n
O3 C13 C1 109.76(16) n
O3 C14 H14A 109.5 n
O3 C14 H14B 109.5 n
H14A C14 H14B 109.5 n
O3 C14 H14C 109.5 n
H14A C14 H14C 109.5 n
H14B C14 H14C 109.5 n
O4 C15 O5 124.2(2) n
O4 C15 C1 126.0(2) n
O5 C15 C1 109.71(17) n
O5 C16 H16A 109.5 n
O5 C16 H16B 109.5 n
H16A C16 H16B 109.5 n
O5 C16 H16C 109.5 n
H16A C16 H16C 109.5 n
H16B C16 H16C 109.5 n

loop_
_geom_bond_atom_site_label_1
_geom_bond_atom_site_label_2
_geom_bond_site_symmetry_2
_geom_bond_distance
_geom_bond_publ_flag
O1 C6 . 1.361(3) n
O1 C12 . 1.418(3) n
O2 C13 . 1.194(2) y
O3 C13 . 1.332(3) n
O3 C14 . 1.439(3) n
O4 C15 . 1.189(3) y
O5 C15 . 1.333(3) n
O5 C16 . 1.446(3) n
O6 C9 . 1.213(3) y
C1 C13 . 1.530(3) n
C1 C15 . 1.538(3) n
C1 C2 . 1.547(3) y
C1 C10A . 1.558(3) y
C2 C3 . 1.511(3) y
C2 H2A . 0.9700 n
C2 H2B . 0.9700 n
C3 C4 . 1.511(4) y
C3 H3A . 0.9700 n
C3 H3B . 0.9700 n
C4 C4A . 1.536(3) y
C4 H4A . 0.9700 n
C4 H4B . 0.9700 n
C4A C4B . 1.527(3) y
C4A C11 . 1.540(3) n
C4A C10A . 1.555(3) y
C4B C5 . 1.386(3) n
C4B C8A . 1.401(3) n
C5 C6 . 1.387(3) n
C5 H5 . 0.9300 n
C6 C7 . 1.389(3) n
C7 C8 . 1.361(3) n
C7 H7 . 0.9300 n
C8 C8A . 1.399(3) n
C8 H8 . 0.9300 n
C8A C9 . 1.478(3) n
C9 C10 . 1.508(3) y
C10 C10A . 1.527(3) y
C10 H10A . 0.9700 n
C10 H10B . 0.9700 n
C10A H1 . 1.0132 n
C11 H11A . 0.9600 n
C11 H11B . 0.9600 n
C11 H11C . 0.9600 n
C12 H12A . 0.9600 n
C12 H12B . 0.9600 n
C12 H12C . 0.9600 n
C14 H14A . 0.9600 n
C14 H14B . 0.9600 n
C14 H14C . 0.9600 n
C16 H16A . 0.9600 n
C16 H16B . 0.9600 n
C16 H16C . 0.9600 n

loop_
_geom_hbond_atom_site_label_D
_geom_hbond_atom_site_label_H
_geom_hbond_atom_site_label_A
_geom_hbond_site_symmetry_A
_geom_hbond_distance_DH
_geom_hbond_distance_HA
_geom_hbond_distance_DA
_geom_hbond_angle_DHA
C3 H3B O4 . 0.97 2.52 3.102(3) 118
C10 H10B O2 . 0.97 2.56 3.128(3) 117
C11 H11A O6 4_467 0.96 2.70 3.458(3) 136
C2 H2A O6 2_664 0.97 2.82 3.427(3) 122
C16 H16A O1 3_746 0.96 2.61 3.407(3) 141
C14 H14B O4 3_746 0.96 2.74 3.329(3) 120

loop_
_geom_torsion_atom_site_label_1
_geom_torsion_atom_site_label_2
_geom_torsion_atom_site_label_3
_geom_torsion_atom_site_label_4
_geom_torsion
_geom_torsion_publ_flag
C13 C1 C2 C3 171.31(19) n
C15 C1 C2 C3 -74.0(2) n
C10A C1 C2 C3 53.0(2) n
C1 C2 C3 C4 -56.0(3) n
C2 C3 C4 C4A 57.5(2) n
C3 C4 C4A C4B 68.6(2) n
C3 C4 C4A C11 -172.90(18) n
C3 C4 C4A C10A -54.3(2) n
C4 C4A C4B C5 25.3(3) n
C11 C4A C4B C5 -93.1(2) n
C10A C4A C4B C5 147.67(17) n
C4 C4A C4B C8A -159.71(17) n
C11 C4A C4B C8A 81.9(2) n
C10A C4A C4B C8A -37.3(2) n
C8A C4B C5 C6 0.9(3) n
C4A C4B C5 C6 175.93(17) n
C12 O1 C6 C5 -5.7(3) n
C12 O1 C6 C7 174.1(2) n
C4B C5 C6 O1 179.1(2) n
C4B C5 C6 C7 -0.6(3) n
O1 C6 C7 C8 -179.7(2) n
C5 C6 C7 C8 0.0(3) n
C6 C7 C8 C8A 0.3(3) n
C7 C8 C8A C4B 0.0(3) n
C7 C8 C8A C9 178.5(2) n
C5 C4B C8A C8 -0.6(3) n
C4A C4B C8A C8 -175.74(17) n
C5 C4B C8A C9 -179.02(17) n
C4A C4B C8A C9 5.9(3) n
C8 C8A C9 O6 8.2(3) n
C4B C8A C9 O6 -173.4(2) n
C8 C8A C9 C10 -172.70(18) n
C4B C8A C9 C10 5.7(3) n
O6 C9 C10 C10A -164.4(2) n
C8A C9 C10 C10A 16.5(3) n
C9 C10 C10A C4A -47.7(2) n
C9 C10 C10A C1 82.8(2) n
C4B C4A C10A C10 56.9(2) n
C4 C4A C10A C10 -177.55(16) n
C11 C4A C10A C10 -60.7(2) y
C4B C4A C10A C1 -73.88(19) n
C4 C4A C10A C1 51.7(2) n
C11 C4A C10A C1 168.49(17) y
C13 C1 C10A C10 63.8(2) n
C15 C1 C10A C10 -55.8(2) n
C2 C1 C10A C10 179.95(16) n
C13 C1 C10A C4A -167.70(15) y
C15 C1 C10A C4A 72.7(2) y
C2 C1 C10A C4A -51.6(2) n
C14 O3 C13 O2 -3.1(3) n
C14 O3 C13 C1 179.35(18) y
C15 C1 C13 O2 139.6(2) n
C2 C1 C13 O2 -103.4(2) n
C10A C1 C13 O2 15.2(3) n
C15 C1 C13 O3 -42.9(2) n
C2 C1 C13 O3 74.1(2) n
C10A C1 C13 O3 -167.34(16) n
C16 O5 C15 O4 3.2(3) n
C16 O5 C15 C1 -178.45(16) y
C13 C1 C15 O4 122.6(2) n
C2 C1 C15 O4 8.1(3) n
C10A C1 C15 O4 -116.1(2) n
C13 C1 C15 O5 -55.72(19) n
C2 C1 C15 O5 -170.13(16) n
C10A C1 C15 O5 65.6(2) n
H1 C10A C1 C13 -53.8 n
H1 C10A C1 C15 -173.5 n
H1 C10A C4A C11 53.0 n
C5 C6 O1 C12 -5.7(3) n
C7 C6 O1 C12 174.1(2) n

loop_
_cod_related_entry_id
_cod_related_entry_database
_cod_related_entry_code
1 ChemSpider 21181639
